data_2103881
loop_
_publ_author_name
'Giastas, Petros'
'Yannakopoulou, Konstantina'
'Mavridis, Irene M.'

_publ_section_title
;
 Molecular structures of the inclusion complexes
 \b-cyclodextrin--1,2-bis(4-aminophenyl)ethane and
 \b-cyclodextrin--4,4'-diaminobiphenyl; packing of dimeric
 \b-cyclodextrin inclusion complexes
;
_journal_issue 2
_journal_name_full 'Acta Crystallographica Section B'
_journal_page_first 287
_journal_page_last 299
_journal_paper_doi 10.1107/S010876810300257X
_journal_volume 59
_journal_year 2003
_chemical_formula_sum 'C108 H112 N4 O94.72'
_chemical_formula_weight 2981.62
_chemical_name_common 'beta-cyclodextrin/benzidine complex'
_space_group_IT_number 4
_symmetry_cell_setting monoclinic
_symmetry_space_group_name_Hall 'P 2yb'
_symmetry_space_group_name_H-M 'P 1 21 1'
_atom_sites_solution_hydrogens geom
_atom_sites_solution_primary 'isomorphous replacement'
_cell_angle_alpha 90.00
_cell_angle_beta 103.738(15)
_cell_angle_gamma 90.00
_cell_formula_units_Z 2
_cell_length_a 15.394(7)
_cell_length_b 31.995(12)
_cell_length_c 15.621(7)
_cell_measurement_reflns_used 30
_cell_measurement_temperature 293(2)
_cell_measurement_theta_max 20.27
_cell_measurement_theta_min 10.02
_cell_volume 7474(6)
_computing_cell_refinement 'crystal logic'
_computing_data_collection 'crystal logic (Strouse, 2002)'
_computing_data_reduction 'crystal logic'
_computing_molecular_graphics 'Jones & Kjeldgaad (1993)'
_computing_publication_material 'Molscript (Kraulis, 1991), Ortep (Johnson, 1976)'
_computing_structure_refinement 'SHELXL97 (Sheldrick, 1997)'
_computing_structure_solution 'Hamilton & Chen (1988).'
_diffrn_ambient_temperature 293(2)
_diffrn_measured_fraction_theta_full 0.926
_diffrn_measured_fraction_theta_max 0.926
_diffrn_measurement_device_type 'SYNTEX P21'
_diffrn_measurement_method theta/2theta
_diffrn_radiation_monochromator graphite
_diffrn_radiation_source 'rotating anode'
_diffrn_radiation_type CuK\a
_diffrn_radiation_wavelength 1.54180
_diffrn_reflns_av_R_equivalents 0.0376
_diffrn_reflns_av_sigmaI/netI 0.0709
_diffrn_reflns_limit_h_max 15
_diffrn_reflns_limit_h_min 0
_diffrn_reflns_limit_k_max 32
_diffrn_reflns_limit_k_min 0
_diffrn_reflns_limit_l_max 16
_diffrn_reflns_limit_l_min -16
_diffrn_reflns_number 9299
_diffrn_reflns_theta_full 54.98
_diffrn_reflns_theta_max 54.98
_diffrn_reflns_theta_min 2.76
_diffrn_standards_interval_count 97
_diffrn_standards_interval_time 38
_diffrn_standards_number 3
_exptl_absorpt_coefficient_mu 1.051
_exptl_absorpt_correction_type none
_exptl_crystal_colour colourless
_exptl_crystal_density_diffrn 1.325
_exptl_crystal_density_method 'not measured'
_exptl_crystal_description prism
_exptl_crystal_F_000 3092
_exptl_crystal_size_max 0.4
_exptl_crystal_size_mid 0.4
_exptl_crystal_size_min 0.4
_refine_diff_density_max 0.406
_refine_diff_density_min -0.334
_refine_ls_abs_structure_details 'Flack H D (1983), Acta Cryst. A39, 876-881'
_refine_ls_abs_structure_Flack 0.5(4)
_refine_ls_extinction_method none
_refine_ls_goodness_of_fit_ref 1.021
_refine_ls_hydrogen_treatment mixed
_refine_ls_matrix_type full
_refine_ls_number_parameters 1111
_refine_ls_number_reflns 9160
_refine_ls_number_restraints 15
_refine_ls_restrained_S_all 1.021
_refine_ls_R_factor_all 0.1238
_refine_ls_R_factor_gt 0.0868
_refine_ls_shift/su_max 0.016
_refine_ls_shift/su_mean 0.002
_refine_ls_structure_factor_coef Fsqd
_refine_ls_weighting_details w=1/[\s^2^(Fo^2^)+(0.1439P)^2^+15.5108P]
_refine_ls_weighting_scheme calc
_refine_ls_wR_factor_gt 0.2240
_refine_ls_wR_factor_ref 0.2590
_reflns_number_gt 6482
_reflns_number_total 9160
_reflns_threshold_expression >2sigma(I)
_cod_data_source_file ns0010.cif
_cod_data_source_block BNZ
_cod_depositor_comments
;
The following automatic conversions were performed:

'_refine_ls_weighting_scheme' value 'calc
w=1/[\s^2^(Fo^2^)+(0.1439P)^2^+15.5108P]' was changed to 'calc'. New
tag '_refine_ls_weighting_details' was created. The value of the new
tag was set to 'w=1/[\s^2^(Fo^2^)+(0.1439P)^2^+15.5108P]'.

Automatic conversion script
Id: cif_fix_values 3143 2015-03-26 13:38:13Z robertas 
;
_cod_original_cell_volume 7473(5)
_cod_original_sg_symbol_H-M P21
_cod_database_code 2103881
_cod_database_fobs_code 2103881

loop_
_symmetry_equiv_pos_as_xyz
'x, y, z'
'-x, y+1/2, -z'

loop_
_atom_site_label
_atom_site_fract_x
_atom_site_fract_y
_atom_site_fract_z
_atom_site_U_iso_or_equiv
_atom_site_adp_type
_atom_site_calc_flag
_atom_site_refinement_flags
_atom_site_occupancy
_atom_site_disorder_assembly
_atom_site_disorder_group
_atom_site_type_symbol
CA11 0.0392(9) 0.5819(4) -0.4112(9) 0.066(4) Uiso d . 1 . . C
HA11 0.0185 0.5887 -0.4739 0.085 Uiso calc R 1 . . H
CA21 0.0895(9) 0.5414(4) -0.4008(8) 0.062(3) Uiso d . 1 . . C
HA21 0.1415 0.5449 -0.4261 0.080 Uiso calc R 1 . . H
CA31 0.1230(9) 0.5302(4) -0.3055(8) 0.056(3) Uiso d . 1 . . C
HA31 0.0715 0.5263 -0.2794 0.073 Uiso calc R 1 . . H
CA41 0.1784(8) 0.5648(4) -0.2594(8) 0.050(3) Uiso d . 1 . . C
HA41 0.2331 0.5664 -0.2808 0.066 Uiso calc R 1 . . H
CA51 0.1320(9) 0.6058(4) -0.2742(9) 0.064(4) Uiso d . 1 . . C
HA51 0.0812 0.6051 -0.2464 0.083 Uiso calc R 1 . . H
CA61 0.1914(11) 0.6427(5) -0.2365(10) 0.078(4) Uiso d . 1 . . C
HA61 0.1589 0.6684 -0.2545 0.102 Uiso calc R 1 . . H
HC61 0.2051 0.6413 -0.1727 0.102 Uiso calc R 1 . . H
OA21 0.0334(7) 0.5098(3) -0.4502(6) 0.074(3) Uiso d . 1 . . O
OA31 0.1717(7) 0.4919(3) -0.2982(6) 0.075(3) Uiso d . 1 . . O
OA41 0.2024(5) 0.5561(3) -0.1670(5) 0.055(2) Uiso d . 1 . . O
OA51 0.0983(6) 0.6140(3) -0.3674(6) 0.063(2) Uiso d . 1 . . O
OA61 0.2726(9) 0.6435(4) -0.2646(9) 0.118(4) Uani d . 1 . . O
CA12 0.2946(8) 0.5560(4) -0.1222(8) 0.049(3) Uiso d . 1 . . C
HA12 0.3311 0.5590 -0.1653 0.064 Uiso calc R 1 . . H
CA22 0.3149(9) 0.5142(4) -0.0757(8) 0.055(3) Uiso d . 1 . . C
HA22 0.3781 0.5135 -0.0444 0.071 Uiso calc R 1 . . H
CA32 0.2582(9) 0.5093(4) -0.0100(8) 0.056(3) Uiso d . 1 . . C
HA32 0.1946 0.5089 -0.0400 0.073 Uiso calc R 1 . . H
CA42 0.2790(9) 0.5460(4) 0.0540(8) 0.055(3) Uiso d . 1 . . C
HA42 0.3413 0.5441 0.0875 0.072 Uiso calc R 1 . . H
CA52 0.2652(9) 0.5873(4) 0.0064(8) 0.060(3) Uiso d . 1 . . C
HA52 0.2013 0.5906 -0.0207 0.078 Uiso calc R 1 . . H
CA62 0.2955(10) 0.6244(5) 0.0651(10) 0.075(4) Uiso d . 1 . . C
OA22 0.2980(6) 0.4811(3) -0.1384(6) 0.065(2) Uiso d . 1 . . O
OA32 0.2823(6) 0.4717(3) 0.0398(6) 0.072(3) Uiso d . 1 . . O
OA42 0.2213(6) 0.5423(3) 0.1135(5) 0.058(2) Uiso d . 1 . . O
OA52 0.3132(6) 0.5888(3) -0.0619(5) 0.059(2) Uiso d . 1 . . O
OA62a 0.3881(8) 0.6216(4) 0.1125(7) 0.082(5) Uiso d P 0.89(3) A 1 O
OA62b 0.280(9) 0.654(4) 0.017(8) 0.11(5) Uiso d P 0.11(3) A 2 O
CA13 0.2586(10) 0.5452(4) 0.2045(9) 0.065(4) Uiso d . 1 . . C
HA13 0.3238 0.5468 0.2143 0.084 Uiso calc R 1 . . H
CA23 0.2349(9) 0.5065(4) 0.2493(9) 0.064(4) Uiso d . 1 . . C
HA23 0.2643 0.5078 0.3122 0.084 Uiso calc R 1 . . H
CA33 0.1334(9) 0.5054(4) 0.2386(9) 0.062(3) Uiso d . 1 . . C
HA33 0.1026 0.5031 0.1762 0.080 Uiso calc R 1 . . H
CA43 0.1061(8) 0.5450(4) 0.2780(8) 0.054(3) Uiso d . 1 . . C
HA43 0.1347 0.5460 0.3411 0.071 Uiso calc R 1 . . H
CA53 0.1334(9) 0.5841(4) 0.2324(9) 0.060(3) Uiso d . 1 . . C
HA53 0.1024 0.5835 0.1699 0.078 Uiso calc R 1 . . H
CA63 0.1140(11) 0.6248(5) 0.2713(10) 0.081(4) Uiso d . 1 . . C
HA63 0.1338 0.6477 0.2399 0.105 Uiso calc R 1 . . H
HC63 0.0500 0.6277 0.2647 0.105 Uiso calc R 1 . . H
OA23 0.2638(7) 0.4701(3) 0.2121(6) 0.076(3) Uiso d . 1 . . O
OA33 0.1136(7) 0.4699(3) 0.2873(6) 0.078(3) Uiso d . 1 . . O
OA43 0.0092(6) 0.5453(3) 0.2657(5) 0.060(2) Uiso d . 1 . . O
OA53 0.2278(6) 0.5820(3) 0.2396(6) 0.067(2) Uiso d . 1 . . O
OA63 0.1578(9) 0.6272(4) 0.3617(9) 0.121(5) Uani d . 1 . . O
CA14 -0.0258(8) 0.5483(4) 0.3395(8) 0.055(3) Uiso d . 1 . . C
HA14 0.0227 0.5457 0.3928 0.071 Uiso calc R 1 . . H
CA24 -0.0920(8) 0.5122(4) 0.3359(8) 0.050(3) Uiso d . 1 . . C
HA24 -0.1183 0.5142 0.3870 0.065 Uiso calc R 1 . . H
CA34 -0.1660(8) 0.5173(4) 0.2523(8) 0.050(3) Uiso d . 1 . . C
HA34 -0.1404 0.5116 0.2017 0.065 Uiso d R 1 . . H
CA44 -0.2109(7) 0.5585(4) 0.2518(7) 0.046(3) Uiso d . 1 . . C
HA44 -0.2434 0.5594 0.2987 0.059 Uiso calc R 1 . . H
CA54 -0.1427(8) 0.5945(4) 0.2641(8) 0.053(3) Uiso d . 1 . . C
HA54 -0.1191 0.5971 0.2113 0.069 Uiso calc R 1 . . H
CA64 -0.1834(10) 0.6362(5) 0.2833(9) 0.068(4) Uiso d . 1 . . C
OA24 -0.0479(6) 0.4732(3) 0.3385(5) 0.060(2) Uiso d . 1 . . O
OA34 -0.2294(6) 0.4837(3) 0.2524(6) 0.072(3) Uiso d . 1 . . O
OA44 -0.2714(5) 0.5641(3) 0.1686(5) 0.053(2) Uiso d . 1 . . O
OA54 -0.0696(6) 0.5869(3) 0.3408(5) 0.061(2) Uiso d . 1 . . O
OA64a -0.2205(8) 0.6357(4) 0.3538(8) 0.090(4) Uiso d P 0.91(2) B 1 O
OA64b -0.125(4) 0.660(2) 0.281(4) 0.02(3) Uiso d P 0.09(2) B 2 O
CA15 -0.3628(8) 0.5732(4) 0.1638(8) 0.056(3) Uiso d . 1 . . C
HA15 -0.3722 0.5727 0.2237 0.073 Uiso calc R 1 . . H
CA25 -0.4198(9) 0.5400(4) 0.1108(8) 0.054(3) Uiso d . 1 . . C
HA25 -0.4825 0.5463 0.1089 0.071 Uiso calc R 1 . . H
CA35 -0.4073(9) 0.5414(4) 0.0191(8) 0.055(3) Uiso d . 1 . . C
HA35 -0.3447 0.5356 0.0194 0.071 Uiso calc R 1 . . H
CA45 -0.4336(8) 0.5843(4) -0.0201(7) 0.046(3) Uiso d . 1 . . C
HA45 -0.4975 0.5890 -0.0249 0.060 Uiso calc R 1 . . H
CA55 -0.3800(10) 0.6174(4) 0.0378(8) 0.063(3) Uiso d . 1 . . C
HA55 -0.3173 0.6153 0.0348 0.082 Uiso calc R 1 . . H
CA65 -0.4137(11) 0.6610(5) 0.0111(10) 0.075(4) Uiso d . 1 . . C
HA65 -0.3762 0.6812 0.0492 0.098 Uiso calc R 1 . . H
HC65 -0.4094 0.6663 -0.0488 0.098 Uiso calc R 1 . . H
OA25 -0.3992(7) 0.4999(3) 0.1502(6) 0.072(3) Uiso d . 1 . . O
OA35 -0.4650(6) 0.5106(3) -0.0351(6) 0.067(2) Uiso d . 1 . . O
OA45 -0.4159(5) 0.5852(3) -0.1059(5) 0.053(2) Uiso d . 1 . . O
OA55 -0.3855(6) 0.6134(3) 0.1278(5) 0.058(2) Uiso d . 1 . . O
OA65 -0.5048(8) 0.6665(3) 0.0167(8) 0.090(3) Uani d . 1 . . O
CA16 -0.4824(8) 0.6012(4) -0.1777(7) 0.049(3) Uiso d . 1 . . C
HA16 -0.5367 0.6072 -0.1575 0.063 Uiso calc R 1 . . H
CA26 -0.5027(9) 0.5680(4) -0.2471(8) 0.056(3) Uiso d . 1 . . C
HA26 -0.5512 0.5784 -0.2948 0.073 Uiso calc R 1 . . H
CA36 -0.4238(9) 0.5598(4) -0.2851(9) 0.061(3) Uiso d . 1 . . C
HA36 -0.3766 0.5470 -0.2384 0.079 Uiso d R 1 . . H
CA46 -0.3919(9) 0.6010(4) -0.3180(8) 0.059(3) Uiso d . 1 . . C
HA46 -0.4371 0.6114 -0.3687 0.076 Uiso calc R 1 . . H
CA56 -0.3755(8) 0.6331(4) -0.2451(8) 0.055(3) Uiso d . 1 . . C
HA56 -0.3256 0.6237 -0.1976 0.071 Uiso calc R 1 . . H
CA66 -0.3546(11) 0.6756(5) -0.2735(10) 0.076(4) Uiso d . 1 . . C
HA66 -0.3068 0.6734 -0.3041 0.099 Uiso calc R 1 . . H
HC66 -0.4069 0.6866 -0.3146 0.099 Uiso calc R 1 . . H
OA26 -0.5329(6) 0.5308(3) -0.2152(6) 0.065(2) Uiso d . 1 . . O
OA36 -0.4451(6) 0.5309(3) -0.3567(6) 0.071(3) Uiso d . 1 . . O
OA46 -0.3105(6) 0.5929(3) -0.3436(5) 0.061(2) Uiso d . 1 . . O
OA56 -0.4534(6) 0.6378(3) -0.2106(5) 0.059(2) Uiso d . 1 . . O
OA66 -0.3282(8) 0.7039(3) -0.2018(9) 0.094(3) Uani d . 1 . . O
CA17 -0.3061(9) 0.6037(4) -0.4308(9) 0.062(3) Uiso d . 1 . . C
HA17 -0.3657 0.6123 -0.4641 0.080 Uiso calc R 1 . . H
CA27 -0.2779(9) 0.5656(4) -0.4731(9) 0.059(3) Uiso d . 1 . . C
HA27 -0.2763 0.5731 -0.5335 0.076 Uiso calc R 1 . . H
CA37 -0.1845(9) 0.5530(4) -0.4254(9) 0.065(4) Uiso d . 1 . . C
HA37 -0.1839 0.5453 -0.3645 0.085 Uiso calc R 1 . . H
CA47 -0.1224(9) 0.5889(4) -0.4253(9) 0.061(3) Uiso d . 1 . . C
HA47 -0.1180 0.5946 -0.4858 0.079 Uiso calc R 1 . . H
CA57 -0.1544(9) 0.6285(4) -0.3865(9) 0.058(3) Uiso d . 1 . . C
HA57 -0.1499 0.6244 -0.3234 0.075 Uiso calc R 1 . . H
CA67 -0.1007(11) 0.6665(5) -0.3998(11) 0.083(4) Uiso d . 1 . . C
OA27 -0.3398(7) 0.5332(3) -0.4778(6) 0.078(3) Uiso d . 1 . . O
OA37 -0.1547(6) 0.5180(3) -0.4696(6) 0.073(3) Uiso d . 1 . . O
OA47 -0.0363(6) 0.5778(3) -0.3728(5) 0.061(2) Uiso d . 1 . . O
OA57 -0.2455(6) 0.6370(3) -0.4305(6) 0.071(2) Uiso d . 1 . . O
OA67a -0.0999(12) 0.6710(6) -0.4898(11) 0.104(7) Uiso d P 0.75(3) C 1 O
OA67b -0.119(3) 0.7022(14) -0.353(3) 0.088(18) Uiso d P 0.25(3) C 2 O
CB11 -0.0916(9) 0.3607(4) -0.5013(9) 0.064(4) Uiso d . 1 . . C
HB11 -0.0462 0.3569 -0.5352 0.083 Uiso calc R 1 . . H
CB21 -0.1377(9) 0.4009(4) -0.5257(9) 0.060(3) Uiso d . 1 . . C
HB21 -0.1661 0.4006 -0.5889 0.078 Uiso calc R 1 . . H
CB31 -0.2074(8) 0.4076(4) -0.4760(8) 0.057(3) Uiso d . 1 . . C
HB31 -0.1770 0.4109 -0.4090 0.074 Uiso d R 1 . . H
CB41 -0.2730(9) 0.3712(4) -0.4936(9) 0.064(3) Uiso d . 1 . . C
HB41 -0.3076 0.3721 -0.5549 0.083 Uiso calc R 1 . . H
CB51 -0.2248(9) 0.3301(5) -0.4757(9) 0.065(4) Uiso d . 1 . . C
HB51 -0.1985 0.3282 -0.4122 0.084 Uiso calc R 1 . . H
CB61 -0.2849(13) 0.2931(6) -0.5026(12) 0.094(5) Uiso d . 1 . . C
OB21 -0.0722(6) 0.4347(3) -0.5078(6) 0.069(2) Uiso d . 1 . . O
OB31 -0.2560(6) 0.4459(3) -0.5006(6) 0.071(3) Uiso d . 1 . . O
OB41 -0.3321(6) 0.3758(3) -0.4352(6) 0.063(2) Uiso d . 1 . . O
OB51 -0.1545(6) 0.3272(3) -0.5205(6) 0.071(3) Uiso d . 1 . . O
OB61a -0.3152(11) 0.2907(5) -0.5927(11) 0.120(7) Uiso d P 0.87(3) D 1 O
OB61b -0.241(5) 0.257(3) -0.493(5) 0.09(3) Uiso d P 0.13(3) D 2 O
CB12 -0.4249(9) 0.3739(4) -0.4708(9) 0.061(3) Uiso d . 1 . . C
HB12 -0.4365 0.3738 -0.5353 0.079 Uiso calc R 1 . . H
CB22 -0.4670(10) 0.4126(4) -0.4413(9) 0.066(4) Uiso d . 1 . . C
HB22 -0.5314 0.4120 -0.4680 0.085 Uiso calc R 1 . . H
CB32 -0.4530(8) 0.4126(4) -0.3412(8) 0.052(3) Uiso d . 1 . . C
HB32 -0.3889 0.4138 -0.3134 0.068 Uiso calc R 1 . . H
CB42 -0.4914(9) 0.3732(4) -0.3153(8) 0.053(3) Uiso d . 1 . . C
HB42 -0.5561 0.3730 -0.3402 0.068 Uiso calc R 1 . . H
CB52 -0.4505(10) 0.3355(4) -0.3491(9) 0.066(4) Uiso d . 1 . . C
HB52 -0.3862 0.3350 -0.3219 0.086 Uiso calc R 1 . . H
CB62 -0.4911(12) 0.2949(5) -0.3288(11) 0.083(5) Uiso d . 1 . . C
OB22 -0.4302(7) 0.4503(3) -0.4696(6) 0.074(3) Uiso d . 1 . . O
OB32 -0.4970(6) 0.4480(3) -0.3144(6) 0.071(3) Uiso d . 1 . . O
OB42 -0.4746(5) 0.3714(3) -0.2222(5) 0.056(2) Uiso d . 1 . . O
OB52 -0.4632(6) 0.3384(3) -0.4433(6) 0.067(2) Uiso d . 1 . . O
OB62a -0.5857(10) 0.2951(5) -0.3671(10) 0.113(5) Uiso d P 0.92(2) E 1 O
OB62b -0.461(5) 0.262(2) -0.359(4) 0.02(3) Uiso d P 0.08(2) E 2 O
CB13 -0.5487(9) 0.3675(4) -0.1814(8) 0.054(3) Uiso d . 1 . . C
HB13 -0.6045 0.3712 -0.2265 0.070 Uiso calc R 1 . . H
CB23 -0.5414(7) 0.4015(4) -0.1134(7) 0.044(3) Uiso d . 1 . . C
HB23 -0.5913 0.3986 -0.0848 0.057 Uiso calc R 1 . . H
CB33 -0.4561(8) 0.3970(4) -0.0454(8) 0.052(3) Uiso d . 1 . . C
HB33 -0.4056 0.3992 -0.0734 0.068 Uiso calc R 1 . . H
CB43 -0.4556(8) 0.3539(4) -0.0035(7) 0.047(3) Uiso d . 1 . . C
HB43 -0.5020 0.3525 0.0298 0.062 Uiso calc R 1 . . H
CB53 -0.4705(8) 0.3196(4) -0.0729(8) 0.052(3) Uiso d . 1 . . C
HB53 -0.4182 0.3178 -0.0983 0.068 Uiso calc R 1 . . H
CB63 -0.4877(9) 0.2776(4) -0.0369(9) 0.062(3) Uiso d . 1 . . C
HB63 -0.5016 0.2576 -0.0849 0.080 Uiso calc R 1 . . H
HD63 -0.4337 0.2682 0.0043 0.080 Uiso calc R 1 . . H
OB23 -0.5469(6) 0.4419(3) -0.1544(5) 0.061(2) Uiso d . 1 . . O
OB33 -0.4487(6) 0.4286(3) 0.0203(6) 0.073(3) Uiso d . 1 . . O
OB43 -0.3692(5) 0.3482(3) 0.0550(5) 0.055(2) Uiso d . 1 . . O
OB53 -0.5494(5) 0.3279(3) -0.1421(5) 0.056(2) Uiso d . 1 . . O
OB63 -0.5584(7) 0.2782(3) 0.0062(7) 0.075(3) Uani d . 1 . . O
CB14 -0.3630(9) 0.3351(4) 0.1429(8) 0.054(3) Uiso d . 1 . . C
HB14 -0.4235 0.3325 0.1522 0.071 Uiso calc R 1 . . H
CB24 -0.3134(8) 0.3679(4) 0.2041(8) 0.052(3) Uiso d . 1 . . C
HB24 -0.3134 0.3595 0.2644 0.068 Uiso calc R 1 . . H
CB34 -0.2174(8) 0.3702(4) 0.1973(8) 0.049(3) Uiso d . 1 . . C
HB34 -0.2066 0.3776 0.1410 0.063 Uiso d R 1 . . H
CB44 -0.1748(8) 0.3271(4) 0.2146(8) 0.053(3) Uiso d . 1 . . C
HB44 -0.1739 0.3186 0.2751 0.069 Uiso calc R 1 . . H
CB54 -0.2294(10) 0.2962(5) 0.1514(10) 0.068(4) Uiso d . 1 . . C
HB54 -0.2283 0.3048 0.0915 0.089 Uiso calc R 1 . . H
CB64 -0.1974(12) 0.2514(5) 0.1636(11) 0.088(5) Uiso d . 1 . . C
HB64 -0.1330 0.2509 0.1713 0.114 Uiso calc R 1 . . H
HD64 -0.2106 0.2404 0.2169 0.114 Uiso calc R 1 . . H
OB24 -0.3568(6) 0.4072(3) 0.1881(6) 0.068(2) Uiso d . 1 . . O
OB34 -0.1681(6) 0.3997(3) 0.2588(6) 0.066(2) Uiso d . 1 . . O
OB44 -0.0859(6) 0.3299(3) 0.2050(5) 0.059(2) Uiso d . 1 . . O
OB54 -0.3206(6) 0.2960(3) 0.1578(6) 0.065(2) Uiso d . 1 . . O
OB64 -0.2373(8) 0.2246(3) 0.0913(9) 0.104(4) Uani d . 1 . . O
C15B -0.0148(9) 0.3149(4) 0.2745(8) 0.058(3) Uiso d . 1 . . C
HB15 -0.0378 0.3094 0.3266 0.075 Uiso calc R 1 . . H
CB25 0.0540(9) 0.3491(4) 0.2953(9) 0.063(3) Uiso d . 1 . . C
HB25 0.1027 0.3393 0.3436 0.081 Uiso calc R 1 . . H
CB35 0.0920(9) 0.3569(4) 0.2167(8) 0.058(3) Uiso d . 1 . . C
HB35 0.0357 0.3658 0.1622 0.076 Uiso d R 1 . . H
CB45 0.1275(9) 0.3180(4) 0.1882(9) 0.060(3) Uiso d . 1 . . C
HB45 0.1803 0.3094 0.2333 0.078 Uiso calc R 1 . . H
CB55 0.0589(10) 0.2829(5) 0.1746(9) 0.065(4) Uiso d . 1 . . C
HB55 0.0102 0.2896 0.1236 0.084 Uiso calc R 1 . . H
CB65 0.0963(11) 0.2402(5) 0.1604(10) 0.076(4) Uiso d . 1 . . C
HB65 0.0509 0.2191 0.1593 0.099 Uiso calc R 1 . . H
HD65 0.1120 0.2398 0.1038 0.099 Uiso calc R 1 . . H
OB25 0.0168(6) 0.3858(3) 0.3248(6) 0.072(3) Uiso d . 1 . . O
OB35 0.1607(7) 0.3884(3) 0.2357(6) 0.076(3) Uiso d . 1 . . O
OB45 0.1530(6) 0.3250(3) 0.1080(6) 0.065(2) Uiso d . 1 . . O
OB55 0.0227(6) 0.2791(3) 0.2511(6) 0.073(3) Uiso d . 1 . . O
OB65 0.1726(8) 0.2306(4) 0.2274(10) 0.111(4) Uani d . 1 . . O
CB16 0.2412(9) 0.3148(4) 0.0999(9) 0.060(3) Uiso d . 1 . . C
HB16 0.2788 0.3076 0.1580 0.078 Uiso calc R 1 . . H
CB26 0.2776(9) 0.3535(4) 0.0657(8) 0.060(3) Uiso d . 1 . . C
HB26 0.3381 0.3473 0.0592 0.078 Uiso calc R 1 . . H
CB36 0.2214(9) 0.3650(4) -0.0226(8) 0.057(3) Uiso d . 1 . . C
HB36 0.1602 0.3713 -0.0188 0.074 Uiso calc R 1 . . H
CB46 0.2223(9) 0.3279(4) -0.0837(8) 0.063(3) Uiso d . 1 . . C
HB46 0.2833 0.3235 -0.0905 0.082 Uiso calc R 1 . . H
CB56 0.1901(10) 0.2887(4) -0.0449(9) 0.065(4) Uiso d . 1 . . C
HB56 0.1243 0.2903 -0.0494 0.085 Uiso d R 1 . . H
CB66 0.2015(11) 0.2495(5) -0.0992(11) 0.084(4) Uiso d . 1 . . C
HB66 0.1878 0.2247 -0.0693 0.110 Uiso calc R 1 . . H
HD66 0.1598 0.2509 -0.1565 0.110 Uiso calc R 1 . . H
OB26 0.2835(7) 0.3870(3) 0.1276(6) 0.079(3) Uiso d . 1 . . O
OB36 0.2600(6) 0.4001(3) -0.0586(6) 0.068(2) Uiso d . 1 . . O
OB46 0.1644(6) 0.3379(3) -0.1681(6) 0.062(2) Uiso d . 1 . . O
OB56 0.2393(6) 0.2815(3) 0.0422(6) 0.068(2) Uiso d . 1 . . O
OB66 0.2908(7) 0.2466(3) -0.1107(7) 0.085(3) Uani d . 1 . . O
CB17 0.1979(9) 0.3308(4) -0.2427(8) 0.062(3) Uiso d . 1 . . C
HB17 0.2606 0.3220 -0.2247 0.080 Uiso calc R 1 . . H
CB27 0.1903(9) 0.3715(4) -0.2954(8) 0.058(3) Uiso d . 1 . . C
HB27 0.2159 0.3666 -0.3463 0.075 Uiso calc R 1 . . H
CB37 0.0924(9) 0.3834(4) -0.3302(8) 0.059(3) Uiso d . 1 . . C
HB37 0.0663 0.3892 -0.2799 0.076 Uiso calc R 1 . . H
CB47 0.0427(9) 0.3485(4) -0.3818(8) 0.057(3) Uiso d . 1 . . C
HB47 0.0662 0.3437 -0.4341 0.074 Uiso calc R 1 . . H
CB57 0.0516(10) 0.3087(5) -0.3282(10) 0.070(4) Uiso d . 1 . . C
HB57 0.0255 0.3131 -0.2775 0.091 Uiso calc R 1 . . H
CB67 0.0059(13) 0.2739(6) -0.3807(12) 0.093(5) Uiso d . 1 . . C
HB67 0.0152 0.2487 -0.3455 0.121 Uiso calc R 1 . . H
HD67 -0.0579 0.2795 -0.3971 0.121 Uiso calc R 1 . . H
OB27 0.2413(6) 0.4027(3) -0.2437(6) 0.069(2) Uiso d . 1 . . O
OB37 0.0883(6) 0.4210(3) -0.3818(6) 0.071(3) Uiso d . 1 . . O
OB47 -0.0492(6) 0.3604(3) -0.4092(5) 0.062(2) Uiso d . 1 . . O
OB57 0.1457(7) 0.2990(3) -0.2970(6) 0.072(3) Uiso d . 1 . . O
OB67 0.0371(12) 0.2676(5) -0.4578(13) 0.158(7) Uani d . 1 . . O
C4A -0.0577(13) 0.6024(6) -0.0366(12) 0.096(5) Uiso d . 1 . . C
C1A 0.0432(17) 0.6728(8) 0.0047(16) 0.125(7) Uiso d . 1 . . C
C5A -0.0011(15) 0.6142(7) -0.0834(15) 0.117(6) Uiso d . 1 . . C
H5A 0.0034 0.5988 -0.1326 0.140 Uiso calc R 1 . . H
C9A -0.2003(18) 0.5126(9) -0.1608(18) 0.143(8) Uiso d . 1 . . C
H9A -0.2200 0.5030 -0.2184 0.172 Uiso calc R 1 . . H
C3A -0.0706(16) 0.6273(7) 0.0312(15) 0.126(7) Uiso d . 1 . . C
H3A -0.1131 0.6201 0.0621 0.151 Uiso calc R 1 . . H
C7A -0.1111(16) 0.5654(7) -0.0572(15) 0.120(7) Uiso d . 1 . . C
C2A -0.0159(16) 0.6661(8) 0.0547(15) 0.124(7) Uiso d . 1 . . C
H2A -0.0220 0.6841 0.0997 0.148 Uiso calc R 1 . . H
C6A 0.0520(17) 0.6496(8) -0.0597(16) 0.129(7) Uiso d . 1 . . C
H6A 0.0945 0.6564 -0.0909 0.155 Uiso calc R 1 . . H
C8A -0.149(2) 0.5509(10) -0.136(2) 0.166(10) Uiso d . 1 . . C
H8A -0.1412 0.5674 -0.1831 0.199 Uiso calc R 1 . . H
N1A 0.0911(18) 0.7115(8) 0.0250(17) 0.180(9) Uiso d . 1 . . N
HN1A 0.1269 0.7197 -0.0063 0.216 Uiso calc R 1 . . H
HN3A 0.0840 0.7265 0.0686 0.216 Uiso calc R 1 . . H
C10A -0.215(2) -0.5061(10) -0.094(2) 0.149(9) Uiso d . 1 . . C
N2A -0.260(2) -0.5476(12) -0.114(2) 0.247(15) Uiso d . 1 . . N
HN2A -0.2737 -0.5567 -0.1678 0.321 Uiso calc R 1 . . H
HN4A -0.2729 -0.5624 -0.0730 0.321 Uiso calc R 1 . . H
C11A -0.1800(19) 0.5038(10) -0.0067(19) 0.149(9) Uiso d . 1 . . C
H11A -0.1886 0.4871 0.0393 0.179 Uiso calc R 1 . . H
C12A -0.1322(19) 0.5394(10) 0.007(2) 0.156(10) Uiso d . 1 . . C
H12A -0.1109 0.5476 0.0650 0.187 Uiso calc R 1 . . H
C1B -0.1764(18) 0.3105(9) -0.1606(17) 0.142(8) Uiso d D 1 . . C
C7B -0.1266(19) 0.3453(11) -0.134(2) 0.164(11) Uiso d D 1 . . C
C3B -0.2812(17) 0.2558(7) -0.1511(18) 0.159(10) Uiso d D 1 . . C
H3B -0.3214 0.2453 -0.1206 0.191 Uiso calc R 1 . . H
C2B -0.2392(17) 0.2915(9) -0.1179(19) 0.156(10) Uiso d D 1 . . C
H2B -0.2510 0.3036 -0.0677 0.188 Uiso calc R 1 . . H
C5B -0.172(2) 0.2847(10) -0.230(2) 0.170(11) Uiso d D 1 . . C
H5B -0.1299 0.2939 -0.2600 0.203 Uiso calc R 1 . . H
C4B -0.274(2) 0.2362(8) -0.212(2) 0.194(13) Uiso d D 1 . . C
C6B -0.2109(18) 0.2507(9) -0.262(2) 0.170(11) Uiso d D 1 . . C
H6B -0.2003 0.2372 -0.3116 0.205 Uiso calc R 1 . . H
N1B -0.3197(19) 0.1984(8) -0.2519(18) 0.228(13) Uiso d D 1 . . N
HN1B -0.3593 0.1867 -0.2291 0.274 Uiso calc R 1 . . H
HN3B -0.3068 0.1877 -0.2978 0.274 Uiso calc R 1 . . H
C9B -0.059(2) 0.4161(12) -0.172(3) 0.232(17) Uiso d D 1 . . C
H9B -0.0539 0.4355 -0.2148 0.278 Uiso calc R 1 . . H
C10B -0.021(3) 0.4220(11) -0.085(3) 0.241(19) Uiso d D 1 . . C
C11B -0.041(2) 0.3973(11) -0.033(3) 0.225(17) Uiso d D 1 . . C
H11B -0.0233 0.4036 0.0269 0.271 Uiso calc R 1 . . H
C8B -0.111(2) 0.3747(14) -0.194(3) 0.224(16) Uiso d D 1 . . C
H8B -0.1342 0.3689 -0.2530 0.269 Uiso calc R 1 . . H
C12B -0.091(3) 0.3581(16) -0.058(4) 0.25(2) Uiso d D 1 . . C
H12B -0.0975 0.3409 -0.0117 0.303 Uiso calc R 1 . . H
N2B 0.021(3) 0.4631(11) -0.061(3) 0.34(2) Uiso d D 1 . . N
HN2B 0.0337 0.4714 -0.0075 0.414 Uiso calc R 1 . . H
HN4B 0.0330 0.4788 -0.1018 0.414 Uiso calc R 1 . . H
O65A2 0.6115(8) 0.1933(4) 0.1398(9) 0.076(3) Uani d P 0.86 F 2 O
O63B 0.4742(8) 0.2459(4) 0.1724(8) 0.093(3) Uani d P 0.97 . . O
O61Bb3 -0.127(5) 0.246(2) 0.403(5) 0.14(2) Uiso d P 0.27 G 3 O
O66B 0.3274(11) 0.2415(5) 0.7266(12) 0.132(5) Uani d P 0.97 . . O
O61B 0.5098(12) 0.3038(6) 0.3120(12) 0.152(6) Uani d . 1 . . O
O24B 0.6131(13) 0.4432(7) 0.3359(10) 0.165(8) Uani d P 0.97 . . O
O63A1 0.937(2) 0.1724(7) 0.5417(16) 0.177(11) Uani d P 0.80 H 1 O
O64A 0.3955(12) 0.1537(8) 0.6519(13) 0.182(9) Uani d P 0.96 . . O
W10 0.465(4) 0.3849(12) 0.281(3) 0.23(2) Uani d P 0.61 . . O
O32B 0.321(3) 0.454(2) 0.645(3) 0.160(17) Uiso d P 0.42 . . O
O25B 0.150(3) 0.4036(18) 0.464(2) 0.186(17) Uani d P 0.57 . . O
O67Aa1 0.2019(18) 0.2371(12) 0.5508(19) 0.199(13) Uani d P 0.84 I 1 O
O62A 0.5376(13) 0.1022(7) 0.7153(13) 0.143(7) Uani d P 0.81 . . O
O65A3 0.4815(18) 0.1949(8) 0.7964(16) 0.142(8) Uani d P 0.67 J 3 O
O67Ab 0.2521(19) 0.2595(10) 0.415(2) 0.222(14) Uani d P 0.83 . . O
O27A2 0.437(2) 0.0321(8) 0.6464(16) 0.179(11) Uani d P 0.74 K 2 O
O62Ba1 0.287(4) 0.3339(19) 0.500(3) 0.190(18) Uiso d P 0.46 L 1 O
O21A 0.163(3) 0.4765(16) 0.4742(17) 0.189(17) Uani d P 0.58 . . O
O23A2 0.423(2) 0.4579(15) 0.359(3) 0.213(18) Uani d P 0.61 M 2 O
O35B1 0.322(3) 0.3867(18) 0.360(3) 0.165(17) Uiso d P 0.42 N 1 O
O63A4 0.651(3) 0.1103(18) 0.585(3) 0.191(17) Uani d P 0.52 O 4 O
O61Bb1 -0.203(7) 0.224(3) 0.376(6) 0.25(4) Uiso d P 0.34 P 1 O
O62Bb2 0.405(4) 0.2055(16) 0.516(3) 0.161(17) Uiso d P 0.39 Q 2 O
O26A2 0.335(3) 0.4943(15) 0.659(2) 0.099(11) Uiso d P 0.33 R 2 O
O22B1 0.426(4) 0.485(2) 0.427(5) 0.134(19) Uiso d P 0.29 S 1 O
O61Bb4 0.606(5) 0.198(2) 0.507(5) 0.18(2) Uiso d P 0.34 T 4 O
O22B2 0.417(4) 0.511(2) 0.476(4) 0.136(16) Uiso d P 0.32 U 2 O
O33B -0.552(3) 0.4443(15) 0.130(3) 0.069(14) Uiso d P 0.25 . . O
O62Bb3 0.434(3) 0.2696(13) 0.444(3) 0.131(12) Uiso d P 0.39 V 3 O
W31 0.258(5) 0.498(2) 0.485(4) 0.15(2) Uiso d P 0.27 . . O
O61Bb2 0.739(5) 0.191(2) 0.410(4) 0.17(2) Uiso d P 0.33 W 2 O
O63A3 0.653(7) 0.145(3) 0.612(7) 0.20(4) Uiso d P 0.26 X 3 O
O25A1 -0.5498(13) 0.4649(8) 0.1685(18) 0.090(7) Uani d P 0.52 Y 1 O
O67B1 -0.057(3) 0.2373(16) 0.386(3) 0.148(15) Uiso d P 0.39 Z 1 O
O23A1 0.337(4) 0.4210(19) 0.364(4) 0.118(15) Uiso d P 0.28 N 1 O
O63A2 0.711(6) 0.078(3) 0.518(5) 0.16(3) Uiso d P 0.23 A 2 O
O62Bb1 0.467(5) 0.192(2) 0.517(4) 0.18(2) Uiso d P 0.36 B 1 O
O62Ba2 0.379(5) 0.312(2) 0.427(5) 0.16(2) Uiso d P 0.26 C 2 O
O65A1 0.576(12) 0.175(6) 0.130(12) 0.33(8) Uiso d P 0.27 D 1 O
O37B 0.147(7) 0.433(4) 0.462(7) 0.15(4) Uiso d P 0.25 . . O
O27B 0.312(3) 0.4307(17) 0.619(3) 0.094(13) Uiso d P 0.27 . . O
O27A1 0.647(4) 0.5022(19) 0.365(4) 0.107(17) Uiso d P 0.22 E 1 O
W48 0.579(8) 0.168(4) 0.453(8) 0.21(4) Uiso d P 0.22 . . O
W49 0.297(7) 0.426(3) 0.541(7) 0.13(3) Uiso d P 0.16 . . O
O67B2 -0.099(5) 0.222(3) 0.428(5) 0.14(2) Uiso d P 0.24 F 2 O
O26B 0.458(3) 0.3759(14) 0.224(3) 0.077(11) Uiso d P 0.27 . . O
W53 0.553(10) 0.098(4) 0.551(9) 0.18(5) Uiso d P 0.16 . . O
O61A2 0.749(6) 0.161(3) 0.446(6) 0.18(3) Uiso d P 0.26 W 2 O
O25A2 0.525(5) 0.004(3) 0.728(5) 0.13(2) Uiso d P 0.19 G 2 O
O36A 0.397(5) 0.542(3) 0.505(5) 0.23(3) Uiso d P 0.39 . . O
O35B2 0.301(4) 0.399(2) 0.402(4) 0.141(19) Uiso d P 0.30 H 2 O
O26A1 0.336(5) 0.522(3) 0.634(5) 0.12(2) Uiso d P 0.22 I 1 O
O61A1 0.702(9) 0.123(4) 0.408(9) 0.22(5) Uiso d P 0.21 J 1 O
W60 0.296(6) 0.368(3) 0.502(6) 0.22(3) Uiso d P 0.31 . . O
O67Aa2 0.215(4) 0.2259(19) 0.601(4) 0.132(19) Uiso d P 0.34 K 2 O

loop_
_atom_site_aniso_label
_atom_site_aniso_U_11
_atom_site_aniso_U_22
_atom_site_aniso_U_33
_atom_site_aniso_U_12
_atom_site_aniso_U_13
_atom_site_aniso_U_23
OA61 0.111(10) 0.105(10) 0.132(10) -0.055(8) 0.020(8) -0.016(8)
OA63 0.109(9) 0.116(10) 0.129(10) 0.001(8) 0.008(8) -0.065(9)
OA65 0.098(8) 0.047(6) 0.124(9) 0.020(5) 0.026(7) 0.009(6)
OA66 0.090(7) 0.057(6) 0.138(9) -0.018(6) 0.033(7) -0.032(6)
OB63 0.081(7) 0.049(5) 0.091(7) -0.009(5) 0.014(6) 0.007(5)
OB64 0.100(8) 0.061(7) 0.144(10) -0.003(6) 0.017(8) -0.035(7)
OB65 0.098(9) 0.070(7) 0.177(13) 0.030(7) 0.056(9) 0.030(8)
OB66 0.091(7) 0.048(6) 0.111(8) 0.019(5) 0.016(6) -0.009(5)
OB67 0.140(13) 0.117(12) 0.201(17) 0.006(10) 0.010(12) -0.073(12)
O65A2 0.061(7) 0.046(6) 0.113(9) -0.024(6) 0.003(6) 0.005(6)
O63B 0.088(8) 0.081(8) 0.101(8) -0.024(6) 0.003(6) 0.016(6)
O66B 0.124(11) 0.100(10) 0.182(15) -0.001(9) 0.060(11) 0.000(10)
O61B 0.145(14) 0.142(14) 0.157(14) -0.012(11) 0.009(11) -0.026(11)
O24B 0.184(17) 0.22(2) 0.093(10) 0.092(16) 0.035(10) 0.026(11)
O63A1 0.29(3) 0.109(14) 0.18(2) -0.070(17) 0.14(2) -0.034(14)
O64A 0.111(12) 0.28(3) 0.150(15) -0.034(15) 0.014(11) 0.025(16)
W10 0.40(7) 0.14(3) 0.19(3) -0.01(3) 0.14(4) 0.03(3)
O25B 0.18(3) 0.26(6) 0.11(2) -0.04(4) 0.01(2) 0.01(3)
O67A1 0.16(2) 0.26(3) 0.15(2) 0.02(2) -0.026(18) -0.06(2)
O62A 0.116(13) 0.146(17) 0.145(15) 0.020(13) -0.010(11) 0.010(13)
O65A3 0.17(2) 0.118(17) 0.141(18) 0.002(16) 0.054(16) 0.021(14)
O67Ab 0.18(2) 0.23(3) 0.26(3) -0.10(2) 0.08(2) -0.09(2)
O27A2 0.25(3) 0.133(19) 0.138(17) -0.01(2) 0.018(19) 0.022(15)
O21A 0.21(4) 0.27(5) 0.088(17) 0.11(3) 0.043(19) -0.02(2)
O23A2 0.16(3) 0.25(4) 0.23(4) 0.05(3) 0.04(3) 0.12(4)
O63A4 0.13(3) 0.26(6) 0.16(3) 0.02(3) -0.02(2) 0.01(3)
O25A1 0.059(12) 0.086(16) 0.116(18) -0.014(12) 0.001(12) 0.041(16)

loop_
_atom_type_symbol
_atom_type_description
_atom_type_scat_dispersion_real
_atom_type_scat_dispersion_imag
_atom_type_scat_source
C C 0.0181 0.0091 'International Tables Vol C Tables 4.2.6.8 and 6.1.1.4'
H H 0.0000 0.0000 'International Tables Vol C Tables 4.2.6.8 and 6.1.1.4'
O O 0.0492 0.0322 'International Tables Vol C Tables 4.2.6.8 and 6.1.1.4'
N N 0.0311 0.0180 'International Tables Vol C Tables 4.2.6.8 and 6.1.1.4'

loop_
_geom_angle_atom_site_label_1
_geom_angle_atom_site_label_2
_geom_angle_atom_site_label_3
_geom_angle_site_symmetry_1
_geom_angle_site_symmetry_3
_geom_angle
OA51 CA11 OA47 . . 110.6(10)
OA51 CA11 CA21 . . 108.3(11)
OA47 CA11 CA21 . . 108.9(11)
OA21 CA21 CA31 . . 112.9(11)
OA21 CA21 CA11 . . 108.8(11)
CA31 CA21 CA11 . . 111.2(11)
OA31 CA31 CA41 . . 111.9(10)
OA31 CA31 CA21 . . 109.5(10)
CA41 CA31 CA21 . . 109.1(11)
OA41 CA41 CA31 . . 109.1(10)
OA41 CA41 CA51 . . 109.2(10)
CA31 CA41 CA51 . . 112.7(10)
OA51 CA51 CA41 . . 111.1(10)
OA51 CA51 CA61 . . 106.6(11)
CA41 CA51 CA61 . . 113.7(12)
OA61 CA61 CA51 . . 112.8(13)
CA12 OA41 CA41 . . 119.0(9)
CA11 OA51 CA51 . . 112.6(10)
OA52 CA12 OA41 . . 110.6(9)
OA52 CA12 CA22 . . 110.8(9)
OA41 CA12 CA22 . . 107.7(10)
OA22 CA22 CA32 . . 110.5(10)
OA22 CA22 CA12 . . 110.0(9)
CA32 CA22 CA12 . . 109.4(10)
OA32 CA32 CA22 . . 110.0(10)
OA32 CA32 CA42 . . 107.7(10)
CA22 CA32 CA42 . . 107.5(10)
OA42 CA42 CA52 . . 110.9(10)
OA42 CA42 CA32 . . 107.1(10)
CA52 CA42 CA32 . . 111.7(10)
OA52 CA52 CA62 . . 106.6(11)
OA52 CA52 CA42 . . 111.0(11)
CA62 CA52 CA42 . . 113.9(11)
OA62a CA62 OA62b . . 113(6)
OA62a CA62 CA52 . . 105(6)
OA62b CA62 CA52 . . 112.8(13)
CA13 OA42 CA42 . . 118.9(10)
CA12 OA52 CA52 . . 114.6(9)
OA42 CA13 OA53 . . 110.6(11)
OA42 CA13 CA23 . . 109.2(11)
OA53 CA13 CA23 . . 111.1(11)
OA23 CA23 CA13 . . 110.5(11)
OA23 CA23 CA33 . . 110.3(11)
CA13 CA23 CA33 . . 108.7(12)
OA33 CA33 CA43 . . 109.5(10)
OA33 CA33 CA23 . . 107.4(11)
CA43 CA33 CA23 . . 108.1(11)
OA43 CA43 CA33 . . 109.1(10)
OA43 CA43 CA53 . . 108.4(10)
CA33 CA43 CA53 . . 111.0(10)
OA53 CA53 CA63 . . 107.8(12)
OA53 CA53 CA43 . . 107.9(11)
CA63 CA53 CA43 . . 114.5(11)
OA63 CA63 CA53 . . 111.0(13)
CA14 OA43 CA43 . . 118.5(9)
CA13 OA53 CA53 . . 115.6(10)
OA43 CA14 OA54 . . 110.6(10)
OA43 CA14 CA24 . . 107.7(10)
OA54 CA14 CA24 . . 110.2(10)
OA24 CA24 CA34 . . 112.0(10)
OA24 CA24 CA14 . . 110.6(9)
CA34 CA24 CA14 . . 107.8(10)
OA34 CA34 CA44 . . 110.2(9)
OA34 CA34 CA24 . . 106.5(9)
CA44 CA34 CA24 . . 110.6(10)
OA44 CA44 CA34 . . 108.6(9)
OA44 CA44 CA54 . . 107.4(9)
CA34 CA44 CA54 . . 111.0(9)
OA54 CA54 CA64 . . 104.8(10)
OA54 CA54 CA44 . . 110.4(9)
CA64 CA54 CA44 . . 112.1(10)
OA64a CA64 OA64b . . 120(3)
OA64a CA64 CA54 . . 102(3)
OA64b CA64 CA54 . . 114.7(12)
CA44 OA44 CA15 . . 120.0(9)
CA14 OA54 CA54 . . 114.4(9)
OA55 CA15 OA44 . . 110.8(10)
OA55 CA15 CA25 . . 111.7(10)
OA44 CA15 CA25 . . 109.0(10)
OA25 CA25 CA35 . . 112.0(10)
OA25 CA25 CA15 . . 111.1(10)
CA35 CA25 CA15 . . 108.6(10)
OA35 CA35 CA25 . . 109.8(10)
OA35 CA35 CA45 . . 108.1(9)
CA25 CA35 CA45 . . 109.3(10)
OA45 CA45 CA55 . . 110.5(10)
OA45 CA45 CA35 . . 107.7(9)
CA55 CA45 CA35 . . 109.8(10)
OA55 CA55 CA45 . . 112.0(10)
OA55 CA55 CA65 . . 104.8(11)
CA45 CA55 CA65 . . 112.3(11)
OA65 CA65 CA55 . . 111.9(12)
CA16 OA45 CA45 . . 119.0(9)
CA15 OA55 CA55 . . 113.9(10)
OA56 CA16 OA45 . . 111.1(9)
OA56 CA16 CA26 . . 111.1(9)
OA45 CA16 CA26 . . 107.6(10)
OA26 CA26 CA16 . . 112.0(10)
OA26 CA26 CA36 . . 111.1(11)
CA16 CA26 CA36 . . 111.2(11)
OA36 CA36 CA26 . . 111.5(11)
OA36 CA36 CA46 . . 109.1(10)
CA26 CA36 CA46 . . 109.7(11)
OA46 CA46 CA56 . . 109.5(10)
OA46 CA46 CA36 . . 108.0(10)
CA56 CA46 CA36 . . 110.0(10)
OA56 CA56 CA66 . . 106.0(11)
OA56 CA56 CA46 . . 110.4(10)
CA66 CA56 CA46 . . 114.0(11)
OA66 CA66 CA56 . . 112.9(12)
CA17 OA46 CA46 . . 118.0(10)
CA16 OA56 CA56 . . 114.9(9)
OA57 CA17 OA46 . . 111.3(10)
OA57 CA17 CA27 . . 110.6(11)
OA46 CA17 CA27 . . 107.9(11)
OA27 CA27 CA17 . . 111.2(11)
OA27 CA27 CA37 . . 112.7(11)
CA17 CA27 CA37 . . 110.0(11)
OA37 CA37 CA47 . . 108.6(11)
OA37 CA37 CA27 . . 110.1(11)
CA47 CA37 CA27 . . 109.2(12)
OA47 CA47 CA37 . . 108.4(11)
OA47 CA47 CA57 . . 108.7(10)
CA37 CA47 CA57 . . 111.6(11)
OA57 CA57 CA67 . . 106.6(11)
OA57 CA57 CA47 . . 109.6(10)
CA67 CA57 CA47 . . 111.8(11)
OA67a CA67 OA67b . . 118(2)
OA67a CA67 CA57 . . 110.7(14)
OA67b CA67 CA57 . . 113(2)
CA47 OA47 CA11 . . 118.1(10)
CA17 OA57 CA57 . . 115.4(10)
OB51 CB11 OB47 . . 109.3(10)
OB51 CB11 CB21 . . 109.9(11)
OB47 CB11 CB21 . . 109.9(11)
OB21 CB21 CB11 . . 109.2(10)
OB21 CB21 CB31 . . 110.2(10)
CB11 CB21 CB31 . . 110.8(11)
OB31 CB31 CB21 . . 112.3(10)
OB31 CB31 CB41 . . 108.8(10)
CB21 CB31 CB41 . . 109.0(11)
OB41 CB41 CB51 . . 109.2(11)
OB41 CB41 CB31 . . 107.4(10)
CB51 CB41 CB31 . . 111.1(11)
OB51 CB51 CB61 . . 107.4(12)
OB51 CB51 CB41 . . 111.4(11)
CB61 CB51 CB41 . . 113.2(13)
OB61a CB61 OB61b . . 96(4)
OB61a CB61 CB51 . . 113(4)
OB61b CB61 CB51 . . 111.5(16)
CB12 OB41 CB41 . . 118.7(9)
CB51 OB51 CB11 . . 113.7(10)
OB52 CB12 OB41 . . 112.1(11)
OB52 CB12 CB22 . . 109.2(10)
OB41 CB12 CB22 . . 108.2(11)
OB22 CB22 CB12 . . 111.2(11)
OB22 CB22 CB32 . . 110.1(11)
CB12 CB22 CB32 . . 110.0(11)
OB32 CB32 CB42 . . 110.2(10)
OB32 CB32 CB22 . . 109.7(10)
CB42 CB32 CB22 . . 108.1(10)
OB42 CB42 CB32 . . 108.9(10)
OB42 CB42 CB52 . . 109.8(10)
CB32 CB42 CB52 . . 110.8(10)
OB52 CB52 CB62 . . 107.9(12)
OB52 CB52 CB42 . . 109.8(11)
CB62 CB52 CB42 . . 112.7(12)
OB62a CB62 OB62b . . 106(3)
OB62a CB62 CB52 . . 115(3)
OB62b CB62 CB52 . . 109.8(14)
CB42 OB42 CB13 . . 119.2(9)
CB12 OB52 CB52 . . 113.7(10)
OB53 CB13 OB42 . . 111.2(10)
OB53 CB13 CB23 . . 110.4(9)
OB42 CB13 CB23 . . 108.4(10)
OB23 CB23 CB33 . . 110.7(9)
OB23 CB23 CB13 . . 110.4(9)
CB33 CB23 CB13 . . 109.8(10)
OB33 CB33 CB23 . . 110.5(10)
OB33 CB33 CB43 . . 109.9(9)
CB23 CB33 CB43 . . 107.9(10)
OB43 CB43 CB53 . . 108.7(9)
OB43 CB43 CB33 . . 107.3(9)
CB53 CB43 CB33 . . 111.2(9)
OB53 CB53 CB63 . . 104.6(10)
OB53 CB53 CB43 . . 111.0(10)
CB63 CB53 CB43 . . 112.9(10)
OB63 CB63 CB53 . . 113.0(11)
CB14 OB43 CB43 . . 119.6(9)
CB13 OB53 CB53 . . 113.5(9)
OB54 CB14 OB43 . . 110.2(10)
OB54 CB14 CB24 . . 111.8(10)
OB43 CB14 CB24 . . 108.6(10)
OB24 CB24 CB14 . . 111.2(10)
OB24 CB24 CB34 . . 111.8(10)
CB14 CB24 CB34 . . 110.4(10)
OB34 CB34 CB24 . . 111.0(10)
OB34 CB34 CB44 . . 110.0(9)
CB24 CB34 CB44 . . 109.3(10)
OB44 CB44 CB54 . . 112.2(10)
OB44 CB44 CB34 . . 108.0(10)
CB54 CB44 CB34 . . 109.3(10)
OB54 CB54 CB44 . . 111.2(11)
OB54 CB54 CB64 . . 106.5(12)
CB44 CB54 CB64 . . 115.2(12)
OB64 CB64 CB54 . . 113.7(13)
CB44 OB44 C15B . . 119.0(9)
CB14 OB54 CB54 . . 114.2(10)
OB55 C15B OB44 . . 112.0(10)
OB55 C15B CB25 . . 110.3(11)
OB44 C15B CB25 . . 107.1(11)
OB25 CB25 C15B . . 110.6(11)
OB25 CB25 CB35 . . 113.0(11)
C15B CB25 CB35 . . 109.6(11)
OB35 CB35 CB45 . . 110.3(11)
OB35 CB35 CB25 . . 110.9(11)
CB45 CB35 CB25 . . 110.6(11)
OB45 CB45 CB35 . . 109.6(11)
OB45 CB45 CB55 . . 108.8(10)
CB35 CB45 CB55 . . 111.8(11)
OB55 CB55 CB65 . . 106.4(12)
OB55 CB55 CB45 . . 109.8(11)
CB65 CB55 CB45 . . 114.1(12)
OB65 CB65 CB55 . . 111.5(13)
CB45 OB45 CB16 . . 120.7(10)
C15B OB55 CB55 . . 114.9(11)
OB56 CB16 OB45 . . 110.8(11)
OB56 CB16 CB26 . . 110.6(10)
OB45 CB16 CB26 . . 106.6(11)
OB26 CB26 CB36 . . 111.8(11)
OB26 CB26 CB16 . . 110.1(10)
CB36 CB26 CB16 . . 110.3(11)
OB36 CB36 CB26 . . 110.4(10)
OB36 CB36 CB46 . . 107.2(10)
CB26 CB36 CB46 . . 107.4(11)
OB46 CB46 CB36 . . 107.8(11)
OB46 CB46 CB56 . . 110.9(11)
CB36 CB46 CB56 . . 109.8(10)
OB56 CB56 CB46 . . 111.5(11)
OB56 CB56 CB66 . . 106.9(12)
CB46 CB56 CB66 . . 111.0(12)
OB66 CB66 CB56 . . 111.0(13)
CB17 OB46 CB46 . . 117.1(10)
CB16 OB56 CB56 . . 115.0(10)
OB46 CB17 OB57 . . 109.9(10)
OB46 CB17 CB27 . . 108.2(11)
OB57 CB17 CB27 . . 108.9(10)
OB27 CB27 CB37 . . 113.5(11)
OB27 CB27 CB17 . . 109.6(10)
CB37 CB27 CB17 . . 110.3(11)
OB37 CB37 CB47 . . 112.1(10)
OB37 CB37 CB27 . . 108.5(10)
CB47 CB37 CB27 . . 110.2(11)
OB47 CB47 CB37 . . 108.0(10)
OB47 CB47 CB57 . . 110.0(11)
CB37 CB47 CB57 . . 111.5(11)
OB57 CB57 CB67 . . 109.6(13)
OB57 CB57 CB47 . . 108.7(11)
CB67 CB57 CB47 . . 111.2(13)
OB67 CB67 CB57 . . 111.8(15)
CB47 OB47 CB11 . . 119.0(10)
CB17 OB57 CB57 . . 114.8(10)
C5A C4A C3A . . 120(2)
C5A C4A C7A . . 122(2)
C3A C4A C7A . . 118.1(19)
C6A C1A C2A . . 125(3)
C6A C1A N1A . . 122(3)
C2A C1A N1A . . 113(2)
C4A C5A C6A . . 121(2)
C10A C9A C8A 1_565 . 112(3)
C4A C3A C2A . . 120(2)
C8A C7A C12A . . 110(3)
C8A C7A C4A . . 127(3)
C12A C7A C4A . . 123(2)
C1A C2A C3A . . 114(2)
C1A C6A C5A . . 121(3)
C7A C8A C9A . . 129(3)
C9A C10A C11A 1_545 1_545 127(3)
C9A C10A N2A 1_545 . 114(3)
C11A C10A N2A 1_545 . 118(3)
C12A C11A C10A . 1_565 115(3)
C11A C12A C7A . . 127(3)
C7B C1B C5B . . 127(3)
C7B C1B C2B . . 127(3)
C5B C1B C2B . . 106(3)
C12B C7B C1B . . 130(4)
C12B C7B C8B . . 108(4)
C1B C7B C8B . . 121(4)
C4B C3B C2B . . 130(3)
C3B C2B C1B . . 120(3)
C6B C5B C1B . . 135(4)
C3B C4B N1B . . 132(3)
C3B C4B C6B . . 118(2)
N1B C4B C6B . . 111(2)
C5B C6B C4B . . 111(3)
C10B C9B C8B . . 115(4)
C11B C10B C9B . . 117(3)
C11B C10B N2B . . 125(4)
C9B C10B N2B . . 115(3)
C10B C11B C12B . . 125(5)
C7B C8B C9B . . 127(4)
C7B C12B C11B . . 128(5)
O27B O32B O26A2 . . 161(7)
O27B O32B W49 . . 33(5)
O26A2 O32B W49 . . 128(5)
O37B O21A W31 . . 124(6)
O25B O37B O21A . . 166(10)
O32B O27B W49 . . 124(8)
O27B W49 O32B . . 23(4)

loop_
_geom_bond_atom_site_label_1
_geom_bond_atom_site_label_2
_geom_bond_site_symmetry_2
_geom_bond_distance
CA11 OA51 . 1.433(16)
CA11 OA47 . 1.434(16)
CA11 CA21 . 1.50(2)
CA21 OA21 . 1.430(16)
CA21 CA31 . 1.499(18)
CA31 OA31 . 1.426(16)
CA31 CA41 . 1.476(17)
CA41 OA41 . 1.429(14)
CA41 CA51 . 1.485(18)
CA51 OA51 . 1.450(16)
CA51 CA61 . 1.52(2)
CA61 OA61 . 1.42(2)
OA41 CA12 . 1.425(14)
CA12 OA52 . 1.395(14)
CA12 CA22 . 1.519(18)
CA22 OA22 . 1.424(15)
CA22 CA32 . 1.503(17)
CA32 OA32 . 1.433(16)
CA32 CA42 . 1.528(18)
CA42 OA42 . 1.436(15)
CA42 CA52 . 1.506(19)
CA52 OA52 . 1.436(15)
CA52 CA62 . 1.50(2)
CA62 OA62a . 1.20(13)
CA62 OA62b . 1.445(19)
OA42 CA13 . 1.404(15)
CA13 OA53 . 1.425(17)
CA13 CA23 . 1.51(2)
CA23 OA23 . 1.420(17)
CA23 CA33 . 1.53(2)
CA33 OA33 . 1.441(16)
CA33 CA43 . 1.512(19)
CA43 OA43 . 1.458(15)
CA43 CA53 . 1.545(19)
CA53 OA53 . 1.432(16)
CA53 CA63 . 1.50(2)
CA63 OA63 . 1.41(2)
OA43 CA14 . 1.387(14)
CA14 OA54 . 1.411(15)
CA14 CA24 . 1.533(18)
CA24 OA24 . 1.417(15)
CA24 CA34 . 1.524(17)
CA34 OA34 . 1.453(16)
CA34 CA44 . 1.488(17)
CA44 OA44 . 1.419(13)
CA44 CA54 . 1.539(17)
CA54 OA54 . 1.456(15)
CA54 CA64 . 1.53(2)
CA64 OA64a . 1.19(6)
CA64 OA64b . 1.357(18)
OA44 CA15 . 1.422(15)
CA15 OA55 . 1.414(15)
CA15 CA25 . 1.497(18)
CA25 OA25 . 1.425(15)
CA25 CA35 . 1.491(17)
CA35 OA35 . 1.456(15)
CA35 CA45 . 1.520(17)
CA45 OA45 . 1.430(13)
CA45 CA55 . 1.505(18)
CA55 OA55 . 1.433(15)
CA55 CA65 . 1.51(2)
CA65 OA65 . 1.436(19)
OA45 CA16 . 1.422(14)
CA16 OA56 . 1.394(15)
CA16 CA26 . 1.497(17)
CA26 OA26 . 1.410(15)
CA26 CA36 . 1.497(18)
CA36 OA36 . 1.429(16)
CA36 CA46 . 1.536(19)
CA46 OA46 . 1.427(15)
CA46 CA56 . 1.510(18)
CA56 OA56 . 1.436(15)
CA56 CA66 . 1.49(2)
CA66 OA66 . 1.423(18)
OA46 CA17 . 1.421(15)
CA17 OA57 . 1.415(16)
CA17 CA27 . 1.500(18)
CA27 OA27 . 1.400(16)
CA27 CA37 . 1.507(19)
CA37 OA37 . 1.448(16)
CA37 CA47 . 1.494(19)
CA47 OA47 . 1.428(16)
CA47 CA57 . 1.534(19)
CA57 OA57 . 1.433(16)
CA57 CA67 . 1.51(2)
CA67 OA67a . 1.42(2)
CA67 OA67b . 1.42(5)
CB11 OB51 . 1.428(17)
CB11 OB47 . 1.432(16)
CB11 CB21 . 1.476(19)
CB21 OB21 . 1.459(16)
CB21 CB31 . 1.482(18)
CB31 OB31 . 1.437(16)
CB31 CB41 . 1.524(19)
CB41 OB41 . 1.441(15)
CB41 CB51 . 1.50(2)
CB51 OB51 . 1.426(16)
CB51 CB61 . 1.50(2)
CB61 OB61a . 1.31(8)
CB61 OB61b . 1.38(2)
OB41 CB12 . 1.405(16)
CB12 OB52 . 1.395(16)
CB12 CB22 . 1.520(19)
CB22 OB22 . 1.443(17)
CB22 CB32 . 1.528(18)
CB32 OB32 . 1.434(16)
CB32 CB42 . 1.489(18)
CB42 OB42 . 1.416(14)
CB42 CB52 . 1.512(19)
CB52 OB52 . 1.440(16)
CB52 CB62 . 1.51(2)
CB62 OB62a . 1.28(7)
CB62 OB62b . 1.44(2)
OB42 CB13 . 1.438(14)
CB13 OB53 . 1.409(15)
CB13 CB23 . 1.506(16)
CB23 OB23 . 1.437(14)
CB23 CB33 . 1.488(16)
CB33 OB33 . 1.426(15)
CB33 CB43 . 1.524(17)
CB43 OB43 . 1.435(14)
CB43 CB53 . 1.521(17)
CB53 OB53 . 1.446(15)
CB53 CB63 . 1.507(18)
CB63 OB63 . 1.409(16)
OB43 CB14 . 1.417(14)
CB14 OB54 . 1.404(15)
CB14 CB24 . 1.500(18)
CB24 OB24 . 1.419(15)
CB24 CB34 . 1.508(17)
CB34 OB34 . 1.429(15)
CB34 CB44 . 1.524(17)
CB44 OB44 . 1.414(15)
CB44 CB54 . 1.505(19)
CB54 OB54 . 1.430(17)
CB54 CB64 . 1.51(2)
CB64 OB64 . 1.43(2)
OB44 C15B . 1.429(15)
C15B OB55 . 1.371(16)
C15B CB25 . 1.501(19)
CB25 OB25 . 1.429(16)
CB25 CB35 . 1.502(18)
CB35 OB35 . 1.440(16)
CB35 CB45 . 1.470(18)
CB45 OB45 . 1.417(15)
CB45 CB55 . 1.52(2)
CB55 OB55 . 1.438(16)
CB55 CB65 . 1.52(2)
CB65 OB65 . 1.41(2)
OB45 CB16 . 1.430(16)
CB16 OB56 . 1.394(16)
CB16 CB26 . 1.508(19)
CB26 OB26 . 1.432(16)
CB26 CB36 . 1.489(18)
CB36 OB36 . 1.446(15)
CB36 CB46 . 1.523(18)
CB46 OB46 . 1.441(15)
CB46 CB56 . 1.526(19)
CB56 OB56 . 1.411(16)
CB56 CB66 . 1.55(2)
CB66 OB66 . 1.431(19)
OB46 CB17 . 1.400(15)
CB17 OB57 . 1.442(16)
CB17 CB27 . 1.532(19)
CB27 OB27 . 1.401(16)
CB27 CB37 . 1.524(18)
CB37 OB37 . 1.441(16)
CB37 CB47 . 1.480(18)
CB47 OB47 . 1.429(15)
CB47 CB57 . 1.512(19)
CB57 OB57 . 1.449(17)
CB57 CB67 . 1.46(2)
CB67 OB67 . 1.41(2)
C4A C5A . 1.32(3)
C4A C3A . 1.38(3)
C4A C7A . 1.43(3)
C1A C6A . 1.28(3)
C1A C2A . 1.35(3)
C1A N1A . 1.44(3)
C5A C6A . 1.39(3)
C9A C10A 1_565 1.27(3)
C9A C8A . 1.46(4)
C3A C2A . 1.50(3)
C7A C8A . 1.32(3)
C7A C12A . 1.40(3)
C10A C9A 1_545 1.27(3)
C10A C11A 1_545 1.38(3)
C10A N2A . 1.50(4)
C11A C12A . 1.35(4)
C11A C10A 1_565 1.38(3)
C1B C7B . 1.36(4)
C1B C5B . 1.38(4)
C1B C2B . 1.43(4)
C7B C12B . 1.25(5)
C7B C8B . 1.39(4)
C3B C4B . 1.17(3)
C3B C2B . 1.35(3)
C5B C6B . 1.29(4)
C4B N1B . 1.459(10)
C4B C6B . 1.46(4)
C9B C10B . 1.36(5)
C9B C8B . 1.54(5)
C10B C11B . 1.22(5)
C10B N2B . 1.474(10)
C11B C12B . 1.48(5)
W10 O26B . 0.92(4)
O32B O27B . 0.85(6)
O32B O26A2 . 1.31(6)
O32B W49 . 1.81(11)
O25B O37B . 0.94(10)
O62B1 W60 . 1.10(9)
O21A O37B . 1.43(10)
O21A W31 . 1.59(7)
O35B1 O23A1 . 1.12(7)
O63A4 W53 . 1.52(15)
O61Bb4 W48 . 1.27(12)
O22B2 O36A . 1.18(8)
O33B O25A1 . 0.88(4)
O61Bb2 O61A2 . 1.12(9)
O27B W49 . 1.18(10)
